data_2209634
loop_
_publ_author_name
'Xie, Xue-Qun'
'Yang, Chun-Long'
'Luo, Jin-Xiang'
'Li, Qian-Jin'

_publ_section_title 1-{[1-(2,4-Dichlorophenyl)-1,3-dioxolan-2-yl]methyl}-1<i>H</i>-1,2,4-triazole
_journal_coeditor_code RZ2037
_journal_issue 7
_journal_name_full 'Acta Crystallographica Section E'
_journal_page_first o2858
_journal_page_last o2859
_journal_paper_doi 10.1107/S1600536806021386
_journal_volume 62
_journal_year 2006
_chemical_formula_iupac 'C12 H11 Cl2 N3 O2'
_chemical_formula_moiety 'C12 H11 Cl2 N3 O2'
_chemical_formula_sum 'C12 H11 Cl2 N3 O2'
_chemical_formula_weight 300.14
_chemical_melting_point 385.5(10)
_chemical_name_systematic
;
1-{1-[2-(2,4-Dichlorophenyl)-1,3-dioxolan-2-yl]ethan-2-yl}-1H-1,2,4-triazole
;
_space_group_IT_number 61
_symmetry_cell_setting orthorhombic
_symmetry_space_group_name_Hall '-P 2ac 2ab'
_symmetry_space_group_name_H-M 'P b c a'
_atom_sites_solution_hydrogens geom
_atom_sites_solution_primary direct
_atom_sites_solution_secondary difmap
_cell_angle_alpha 90.00
_cell_angle_beta 90.00
_cell_angle_gamma 90.00
_cell_formula_units_Z 8
_cell_length_a 11.121(2)
_cell_length_b 7.2420(14)
_cell_length_c 32.691(7)
_cell_measurement_reflns_used 25
_cell_measurement_temperature 298(2)
_cell_measurement_theta_max 9.00
_cell_measurement_theta_min 4.61
_cell_volume 2632.9(9)
_computing_cell_refinement 'CAD-4 Software'
_computing_data_collection 'CAD-4 Software (Enraf--Nonius, 1989)'
_computing_data_reduction 'XCAD4 (Harms & Wocadlo, 1995)'
_computing_molecular_graphics 'SHELXTL  (Sheldrick, 1998)'
_computing_publication_material SHELXL97
_computing_structure_refinement 'SHELXL97 (Sheldrick, 1997)'
_computing_structure_solution 'SHELXS97 (Sheldrick, 1997)'
_diffrn_ambient_temperature 298(2)
_diffrn_measured_fraction_theta_full 0.998
_diffrn_measured_fraction_theta_max 0.998
_diffrn_measurement_device_type 'Enraf--Nonius CAD-4'
_diffrn_measurement_method \w/2\q
_diffrn_radiation_monochromator graphite
_diffrn_radiation_source 'fine-focus sealed tube'
_diffrn_radiation_type MoK\a
_diffrn_radiation_wavelength 0.71073
_diffrn_reflns_av_R_equivalents 0.0335
_diffrn_reflns_av_sigmaI/netI 0.0757
_diffrn_reflns_limit_h_max 13
_diffrn_reflns_limit_h_min 0
_diffrn_reflns_limit_k_max 8
_diffrn_reflns_limit_k_min 0
_diffrn_reflns_limit_l_max 40
_diffrn_reflns_limit_l_min -40
_diffrn_reflns_number 5108
_diffrn_reflns_theta_full 25.98
_diffrn_reflns_theta_max 25.98
_diffrn_reflns_theta_min 1.25
_diffrn_standards_decay_% 8.43
_diffrn_standards_interval_count 97
_diffrn_standards_number 3
_exptl_absorpt_coefficient_mu 0.494
_exptl_absorpt_correction_T_max 0.9523
_exptl_absorpt_correction_T_min 0.8270
_exptl_absorpt_correction_type psi-scan
_exptl_absorpt_process_details '(North <i>et al.</i>,  1968)'
_exptl_crystal_colour colourless
_exptl_crystal_density_diffrn 1.514
_exptl_crystal_density_method 'not measured'
_exptl_crystal_description block
_exptl_crystal_F_000 1232
_exptl_crystal_size_max 0.40
_exptl_crystal_size_mid 0.20
_exptl_crystal_size_min 0.10
_refine_diff_density_max 0.235
_refine_diff_density_min -0.251
_refine_ls_extinction_coef 0.0032(4)
_refine_ls_extinction_expression Fc^*^=kFc[1+0.001xFc^2^\l^3^/sin(2\q)]^-1/4^
_refine_ls_extinction_method 'SHELXL97 (Sheldrick, 1997)'
_refine_ls_goodness_of_fit_ref 1.035
_refine_ls_hydrogen_treatment constr
_refine_ls_matrix_type full
_refine_ls_number_parameters 173
_refine_ls_number_reflns 2584
_refine_ls_number_restraints 0
_refine_ls_restrained_S_all 1.035
_refine_ls_R_factor_all 0.0883
_refine_ls_R_factor_gt 0.0572
_refine_ls_shift/su_max 0.000
_refine_ls_shift/su_mean 0.000
_refine_ls_structure_factor_coef Fsqd
_refine_ls_weighting_details 'calc w = 1/[\s^2^(Fo^2^)+(0.03P)^2^+0.55P] where P=(Fo^2^+2Fc^2^)/3'
_refine_ls_weighting_scheme calc
_refine_ls_wR_factor_gt 0.0981
_refine_ls_wR_factor_ref 0.1020
_reflns_number_gt 1580
_reflns_number_total 2584
_reflns_threshold_expression I>2\s(I)
_cod_data_source_file rz2037.cif
_cod_data_source_block I
_cod_depositor_comments
;
The following automatic conversions were performed:
'_symmetry_cell_setting' value 'Orthorhombic' changed to 'orthorhombic'
according to '/home/saulius/struct/CIF-dictionaries/cif_core.dic'
dictionary named 'cif_core.dic' version 2.4.1 from 2010-06-29.

Automatic conversion script
Id: cif_fix_enum 1527 2010-12-29 10:47:43Z saulius 

The following automatic conversions were performed:

'_chemical_melting_point' value '384.5-386.5 K' was changed to
'385.5(10)' - the average value was taken and precision was
estimated.

Automatic conversion script
Id: cif_fix_values 1646 2011-03-28 12:23:43Z adriana 

The following automatic conversions were performed:

'_chemical_melting_point' value '384.5-386.5 K' was changed to
'385.5(10)' - the average value was taken and precision was
estimated.

'_symmetry_cell_setting' value 'Orthorhombic' changed to
'orthorhombic' according to
/home/saulius/struct/CIF-dictionaries/cif_core.dic dictionary named
'cif_core.dic' version 2.4.1 from 2010-06-29.

Automatic conversion script
Id: cif_fix_values 1715 2011-07-08 13:25:40Z adriana 
;
_cod_database_code 2209634
_cod_database_fobs_code 2209634

loop_
_symmetry_equiv_pos_as_xyz
'x, y, z'
'-x+1/2, -y, z+1/2'
'-x, y+1/2, -z+1/2'
'x+1/2, -y+1/2, -z'
'-x, -y, -z'
'x-1/2, y, -z-1/2'
'x, -y-1/2, z-1/2'
'-x-1/2, y-1/2, z'

loop_
_atom_site_type_symbol
_atom_site_label
_atom_site_fract_x
_atom_site_fract_y
_atom_site_fract_z
_atom_site_U_iso_or_equiv
_atom_site_adp_type
_atom_site_calc_flag
_atom_site_refinement_flags
_atom_site_occupancy
C C1 0.1052(4) 0.8950(5) 0.77714(10) 0.0520(9) Uani d . 1
H H1 0.0758 0.8715 0.8032 0.062 Uiso calc R 1
C C2 0.2334(3) 0.9306(4) 0.72863(9) 0.0400(7) Uani d . 1
H H2 0.3057 0.9337 0.7144 0.048 Uiso calc R 1
C C3 0.1113(3) 1.0680(4) 0.67632(8) 0.0341(6) Uani d . 1
H H3A 0.1895 1.1119 0.6675 0.041 Uiso calc R 1
H H3B 0.0579 1.1738 0.6774 0.041 Uiso calc R 1
C C4 0.0646(2) 0.9360(4) 0.64494(8) 0.0299(6) Uani d . 1
C C5 -0.0557(3) 0.6863(4) 0.64103(10) 0.0432(7) Uani d . 1
H H5A -0.0864 0.6824 0.6133 0.052 Uiso calc R 1
H H5B -0.1067 0.6112 0.6584 0.052 Uiso calc R 1
C C6 0.0696(3) 0.6221(4) 0.64257(10) 0.0462(8) Uani d . 1
H H6A 0.0820 0.5429 0.6661 0.055 Uiso calc R 1
H H6B 0.0893 0.5529 0.6181 0.055 Uiso calc R 1
C C7 0.0684(3) 1.0219(4) 0.60212(8) 0.0288(6) Uani d . 1
C C8 0.1612(3) 0.9788(4) 0.57614(8) 0.0418(7) Uani d . 1
H H8 0.2197 0.8965 0.5851 0.050 Uiso calc R 1
C C9 0.1717(4) 1.0523(5) 0.53726(10) 0.0570(10) Uani d . 1
H H9 0.2353 1.0184 0.5204 0.068 Uiso calc R 1
C C10 0.0877(4) 1.1745(4) 0.52422(10) 0.0546(10) Uani d . 1
C C11 -0.0072(3) 1.2269(5) 0.54860(10) 0.0512(9) Uani d . 1
H H11 -0.0641 1.3112 0.5393 0.061 Uiso calc R 1
C C12 -0.0157(3) 1.1498(4) 0.58775(9) 0.0371(7) Uani d . 1
Cl Cl1 0.09895(13) 1.26951(16) 0.47526(3) 0.0924(5) Uani d . 1
Cl Cl2 -0.13660(8) 1.22504(13) 0.61728(3) 0.0609(3) Uani d . 1
N N1 0.0439(2) 0.9657(3) 0.74647(8) 0.0436(6) Uani d . 1
N N2 0.1230(2) 0.9945(3) 0.71681(6) 0.0297(5) Uani d . 1
N N3 0.2117(3) 0.8647(4) 0.76479(8) 0.0506(7) Uani d . 1
O O1 -0.05002(17) 0.8721(3) 0.65571(6) 0.0346(5) Uani d . 1
O O2 0.14193(18) 0.7812(3) 0.64547(6) 0.0365(5) Uani d . 1

loop_
_atom_site_aniso_label
_atom_site_aniso_U_11
_atom_site_aniso_U_22
_atom_site_aniso_U_33
_atom_site_aniso_U_12
_atom_site_aniso_U_13
_atom_site_aniso_U_23
C1 0.069(3) 0.053(2) 0.0346(17) 0.0028(19) 0.0025(16) 0.0045(15)
C2 0.0288(17) 0.0476(19) 0.0434(18) 0.0032(13) -0.0049(13) 0.0082(14)
C3 0.0405(16) 0.0250(13) 0.0369(15) -0.0063(12) 0.0012(13) 0.0008(12)
C4 0.0267(14) 0.0300(14) 0.0330(15) 0.0010(11) 0.0005(11) 0.0011(11)
C5 0.0503(19) 0.0330(17) 0.0464(18) -0.0094(15) -0.0008(15) -0.0001(13)
C6 0.052(2) 0.0292(16) 0.058(2) -0.0044(15) 0.0076(16) -0.0116(15)
C7 0.0348(15) 0.0206(12) 0.0310(14) -0.0026(11) -0.0009(11) -0.0034(11)
C8 0.0536(19) 0.0368(16) 0.0351(16) -0.0001(15) 0.0069(14) -0.0023(12)
C9 0.078(3) 0.046(2) 0.0477(19) -0.0112(19) 0.0168(19) -0.0020(17)
C10 0.086(3) 0.0395(18) 0.0388(18) -0.0262(19) -0.0092(19) 0.0065(14)
C11 0.074(2) 0.0306(16) 0.0491(19) -0.0084(17) -0.0236(19) 0.0053(15)
C12 0.0459(17) 0.0238(14) 0.0416(16) 0.0004(13) -0.0148(13) -0.0046(13)
Cl1 0.1670(13) 0.0715(7) 0.0387(5) -0.0415(8) -0.0124(6) 0.0181(5)
Cl2 0.0542(5) 0.0565(5) 0.0720(6) 0.0227(4) -0.0013(5) 0.0010(5)
N1 0.0442(15) 0.0430(14) 0.0438(14) -0.0021(12) 0.0105(12) -0.0026(12)
N2 0.0304(13) 0.0260(11) 0.0327(12) 0.0005(9) -0.0007(10) 0.0027(10)
N3 0.0622(19) 0.0446(16) 0.0450(16) 0.0079(14) -0.0065(14) 0.0049(13)
O1 0.0297(10) 0.0284(10) 0.0456(11) -0.0030(8) 0.0034(10) 0.0006(9)
O2 0.0312(10) 0.0282(10) 0.0500(12) 0.0052(9) -0.0004(9) 0.0030(9)

loop_
_atom_type_symbol
_atom_type_description
_atom_type_scat_dispersion_real
_atom_type_scat_dispersion_imag
_atom_type_scat_source
C C 0.0033 0.0016 'International Tables Vol C Tables 4.2.6.8 and 6.1.1.4'
H H 0.0000 0.0000 'International Tables Vol C Tables 4.2.6.8 and 6.1.1.4'
N N 0.0061 0.0033 'International Tables Vol C Tables 4.2.6.8 and 6.1.1.4'
O O 0.0106 0.0060 'International Tables Vol C Tables 4.2.6.8 and 6.1.1.4'
Cl Cl 0.1484 0.1585 'International Tables Vol C Tables 4.2.6.8 and 6.1.1.4'

loop_
_geom_angle_atom_site_label_1
_geom_angle_atom_site_label_2
_geom_angle_atom_site_label_3
_geom_angle
_geom_angle_publ_flag
N3 C1 N1 107.9(3) ?
N3 C1 H1 126.0 ?
N1 C1 H1 126.0 ?
N3 C2 N2 102.4(3) ?
N3 C2 H2 128.8 ?
N2 C2 H2 128.8 ?
N2 C3 C4 115.3(2) y
N2 C3 H3A 108.4 ?
C4 C3 H3A 108.4 ?
N2 C3 H3B 108.4 ?
C4 C3 H3B 108.4 ?
H3A C3 H3B 107.5 ?
O1 C4 O2 106.7(2) ?
O1 C4 C3 110.8(2) ?
O2 C4 C3 106.7(2) ?
O1 C4 C7 112.9(2) ?
O2 C4 C7 108.5(2) ?
C3 C4 C7 111.0(2) y
O1 C5 C6 104.2(2) ?
O1 C5 H5A 110.9 ?
C6 C5 H5A 110.9 ?
O1 C5 H5B 110.9 ?
C6 C5 H5B 110.9 ?
H5A C5 H5B 108.9 ?
O2 C6 C5 106.5(3) ?
O2 C6 H6A 110.4 ?
C5 C6 H6A 110.4 ?
O2 C6 H6B 110.4 ?
C5 C6 H6B 110.4 ?
H6A C6 H6B 108.6 ?
C8 C7 C12 116.5(3) ?
C8 C7 C4 119.6(2) ?
C12 C7 C4 123.9(3) ?
C7 C8 C9 123.0(3) ?
C7 C8 H8 118.5 ?
C9 C8 H8 118.5 ?
C10 C9 C8 118.8(3) ?
C10 C9 H9 120.6 ?
C8 C9 H9 120.6 ?
C9 C10 C11 121.8(3) ?
C9 C10 Cl1 119.7(3) ?
C11 C10 Cl1 118.5(3) ?
C10 C11 C12 118.1(3) ?
C10 C11 H11 120.9 ?
C12 C11 H11 120.9 ?
C7 C12 C11 121.8(3) ?
C7 C12 Cl2 122.5(2) ?
C11 C12 Cl2 115.7(2) ?
C1 N1 N2 106.0(3) ?
N1 N2 C2 109.6(2) ?
N1 N2 C3 132.4(2) ?
C2 N2 C3 117.9(2) ?
C1 N3 C2 113.5(3) ?
C4 O1 C5 105.5(2) y
C6 O2 C4 107.5(2) y

loop_
_geom_bond_atom_site_label_1
_geom_bond_atom_site_label_2
_geom_bond_distance
_geom_bond_publ_flag
C1 N3 1.271(4) y
C1 N1 1.316(4) y
C1 H1 0.9300 ?
C2 N3 1.297(4) y
C2 N2 1.368(4) y
C2 H2 0.9300 ?
C3 N2 1.433(3) y
C3 C4 1.495(4) ?
C3 H3A 0.9700 ?
C3 H3B 0.9700 ?
C4 O1 1.401(3) y
C4 O2 1.413(3) y
C4 C7 1.532(4) ?
C5 O1 1.430(3) y
C5 C6 1.470(5) ?
C5 H5A 0.9700 ?
C5 H5B 0.9700 ?
C6 O2 1.408(4) y
C6 H6A 0.9700 ?
C6 H6B 0.9700 ?
C7 C8 1.373(4) ?
C7 C12 1.398(4) ?
C8 C9 1.383(4) ?
C8 H8 0.9300 ?
C9 C10 1.356(5) ?
C9 H9 0.9300 ?
C10 C11 1.376(5) ?
C10 Cl1 1.747(3) y
C11 C12 1.400(4) ?
C11 H11 0.9300 ?
C12 Cl2 1.743(3) y
N1 N2 1.325(3) y

loop_
_geom_hbond_atom_site_label_D
_geom_hbond_atom_site_label_H
_geom_hbond_atom_site_label_A
_geom_hbond_site_symmetry_A
_geom_hbond_distance_DH
_geom_hbond_distance_HA
_geom_hbond_distance_DA
_geom_hbond_angle_DHA
C8 H8 O2 . 0.93 2.31 2.689(3) 103.8
C3 H3A O2 8_665 0.97 2.35 3.306(4) 167.5

loop_
_cod_related_entry_id
_cod_related_entry_database
_cod_related_entry_code
1 ChemSpider 39401
